data_7241960
loop_
_publ_author_name
'Z\'abransk\'y, Martin'
'Alves, Paula C.'
'Bravo, Catarina'
'Duarte, M. Teresa'
'Andr\'e, V\^ania'

_publ_section_title
;
 From pipemidic acid molecular salts to metal complexes and BioMOFs using
 mechanochemistry
;
_journal_issue 5
_journal_name_full CrystEngComm
_journal_page_first 1099
_journal_page_last 1109
_journal_paper_doi 10.1039/D0CE01533D
_journal_volume 23
_journal_year 2021
_chemical_formula_sum 'C28 H34 Cu N12 O12'
_chemical_formula_weight 794.22
_space_group_crystal_system monoclinic
_space_group_IT_number 14
_space_group_name_Hall '-P 2ybc'
_space_group_name_H-M_alt 'P 1 21/c 1'
_atom_sites_solution_hydrogens mixed
_audit_creation_method SHELXL-2014/7
_audit_update_record
;
2020-09-14 deposited with the CCDC.	2020-12-18 downloaded from the CCDC.
;
_cell_angle_alpha 90
_cell_angle_beta 94.374(4)
_cell_angle_gamma 90
_cell_formula_units_Z 2
_cell_length_a 12.1073(9)
_cell_length_b 6.2472(5)
_cell_length_c 21.3210(15)
_cell_measurement_reflns_used 3272
_cell_measurement_temperature 296(2)
_cell_measurement_theta_max 26.445
_cell_measurement_theta_min 2.455
_cell_volume 1608.0(2)
_computing_cell_refinement 'BRUKER SMART (Bruker, 2014)'
_computing_data_collection 'BRUKER SMART (Bruker, 2014)'
_computing_data_reduction 'BRUKER SAINT (Bruker, 2014)'
_computing_molecular_graphics 'Mercury 2020.1'
_computing_structure_refinement 'SHELXL-2014/7 (Sheldrick, 2014)'
_computing_structure_solution 'SHELXT 2014/4 (Sheldrick, 2015)'
_diffrn_ambient_temperature 296(2)
_diffrn_measured_fraction_theta_full 0.988
_diffrn_measured_fraction_theta_max 0.988
_diffrn_measurement_device_type 'CCD area detector'
_diffrn_measurement_method 'phi and omega scans'
_diffrn_radiation_monochromator graphite
_diffrn_radiation_source 'fine-focus sealed tube'
_diffrn_radiation_type MoK\a
_diffrn_radiation_wavelength 0.71073
_diffrn_reflns_av_R_equivalents 0.1479
_diffrn_reflns_av_unetI/netI 0.1159
_diffrn_reflns_Laue_measured_fraction_full 0.988
_diffrn_reflns_Laue_measured_fraction_max 0.988
_diffrn_reflns_limit_h_max 15
_diffrn_reflns_limit_h_min -15
_diffrn_reflns_limit_k_max 7
_diffrn_reflns_limit_k_min -7
_diffrn_reflns_limit_l_max 26
_diffrn_reflns_limit_l_min -26
_diffrn_reflns_number 27329
_diffrn_reflns_point_group_measured_fraction_full 0.988
_diffrn_reflns_point_group_measured_fraction_max 0.988
_diffrn_reflns_theta_full 25.242
_diffrn_reflns_theta_max 26.445
_diffrn_reflns_theta_min 2.455
_exptl_absorpt_coefficient_mu 0.765
_exptl_absorpt_correction_T_max 0.7454
_exptl_absorpt_correction_T_min 0.6790
_exptl_absorpt_correction_type multi-scan
_exptl_absorpt_process_details 'SADABS (Bruker,2014)'
_exptl_crystal_colour blue
_exptl_crystal_density_diffrn 1.640
_exptl_crystal_description cube
_exptl_crystal_F_000 822
_exptl_crystal_size_max 0.120
_exptl_crystal_size_mid 0.040
_exptl_crystal_size_min 0.040
_refine_diff_density_max 0.340
_refine_diff_density_min -0.465
_refine_diff_density_rms 0.085
_refine_ls_extinction_method none
_refine_ls_goodness_of_fit_ref 1.003
_refine_ls_hydrogen_treatment mixed
_refine_ls_matrix_type full
_refine_ls_number_parameters 247
_refine_ls_number_reflns 3272
_refine_ls_number_restraints 2
_refine_ls_restrained_S_all 1.003
_refine_ls_R_factor_all 0.1353
_refine_ls_R_factor_gt 0.0571
_refine_ls_shift/su_max 0.000
_refine_ls_shift/su_mean 0.000
_refine_ls_structure_factor_coef Fsqd
_refine_ls_weighting_details 'w=1/[\s^2^(Fo^2^)+(0.0618P)^2^] where P=(Fo^2^+2Fc^2^)/3'
_refine_ls_weighting_scheme calc
_refine_ls_wR_factor_gt 0.1171
_refine_ls_wR_factor_ref 0.1469
_reflns_Friedel_coverage 0.000
_reflns_number_gt 1782
_reflns_number_total 3272
_reflns_threshold_expression 'I > 2\s(I)'
_cod_data_source_file d0ce01533d2.cif
_cod_data_source_block PACu
_cod_depositor_comments 'Adding full bibliography for 7241957--7241962.cif.'
_cod_original_sg_symbol_H-M 'P 21/c'
_cod_original_formula_sum 'C28 H34 Cu1 N12 O12'
_cod_database_code 7241960
_shelx_shelxl_version_number 2014/7
_shelx_space_group_comment
;
The symmetry employed for this shelxl refinement is uniquely defined
by the following loop, which should always be used as a source of
symmetry information in preference to the above space-group names.
They are only intended as comments.
;
_shelx_estimated_absorpt_t_min 0.914
_shelx_estimated_absorpt_t_max 0.970

loop_
_space_group_symop_operation_xyz
'x, y, z'
'-x, y+1/2, -z+1/2'
'-x, -y, -z'
'x, -y-1/2, z-1/2'

loop_
_atom_site_label
_atom_site_type_symbol
_atom_site_fract_x
_atom_site_fract_y
_atom_site_fract_z
_atom_site_U_iso_or_equiv
_atom_site_adp_type
_atom_site_occupancy
_atom_site_site_symmetry_order
_atom_site_calc_flag
_atom_site_refinement_flags_posn
_atom_site_refinement_flags_adp
_atom_site_refinement_flags_occupancy
_atom_site_disorder_assembly
_atom_site_disorder_group
C1 C 0.0896(3) 0.6289(7) 0.44467(18) 0.0272(10) Uani 1 1 d . . . . .
C2 C -0.0138(3) 0.5553(6) 0.41877(18) 0.0270(10) Uani 1 1 d . . . . .
C3 C -0.0180(3) 0.3674(6) 0.38422(19) 0.0303(10) Uani 1 1 d . . . . .
H3 H -0.0869 0.3213 0.3672 0.036 Uiso 1 1 calc R U . . .
C4 C 0.3579(3) 0.2594(7) 0.4077(2) 0.0334(11) Uani 1 1 d . . . . .
C5 C 0.2909(3) 0.5483(7) 0.4554(2) 0.0382(12) Uani 1 1 d . . . . .
H5 H 0.3015 0.6714 0.4796 0.046 Uiso 1 1 calc R U . . .
C6 C 0.1838(3) 0.4974(7) 0.43369(17) 0.0284(9) Uani 1 1 d . . . . .
C7 C 0.1732(3) 0.3107(6) 0.39790(17) 0.0248(9) Uani 1 1 d . . . . .
C8 C -0.1201(3) 0.6697(7) 0.42536(19) 0.0302(10) Uani 1 1 d . . . . .
C9 C 0.0599(3) 0.0604(6) 0.33065(19) 0.0328(11) Uani 1 1 d . . . . .
H9A H -0.0159 0.0089 0.3283 0.039 Uiso 1 1 calc R U . . .
H9B H 0.1073 -0.0539 0.3478 0.039 Uiso 1 1 calc R U . . .
C10 C 0.0908(4) 0.1133(8) 0.2659(2) 0.0512(14) Uani 1 1 d . . . . .
H10A H 0.0830 -0.0120 0.2399 0.077 Uiso 1 1 calc R U . . .
H10B H 0.0430 0.2243 0.2484 0.077 Uiso 1 1 calc R U . . .
H10C H 0.1663 0.1615 0.2679 0.077 Uiso 1 1 calc R U . . .
C11 C 0.4392(4) -0.0212(8) 0.3461(2) 0.0506(13) Uani 1 1 d . . . . .
H11A H 0.4541 0.0393 0.3058 0.061 Uiso 1 1 calc R U . . .
H11B H 0.3645 -0.0786 0.3427 0.061 Uiso 1 1 calc R U . . .
C12 C 0.5208(4) -0.1985(8) 0.3632(3) 0.0490(13) Uani 1 1 d . . . . .
H12A H 0.5003 -0.2701 0.4009 0.059 Uiso 1 1 calc R U . . .
H12B H 0.5184 -0.3030 0.3294 0.059 Uiso 1 1 calc R U . . .
C13 C 0.5598(4) 0.2326(8) 0.4044(3) 0.0512(14) Uani 1 1 d . . . . .
H13A H 0.5615 0.3399 0.4374 0.061 Uiso 1 1 calc R U . . .
H13B H 0.5809 0.3008 0.3662 0.061 Uiso 1 1 calc R U . . .
C14 C 0.6406(4) 0.0559(8) 0.4232(2) 0.0528(14) Uani 1 1 d . . . . .
H14A H 0.7152 0.1134 0.4283 0.063 Uiso 1 1 calc R U . . .
H14B H 0.6229 -0.0052 0.4630 0.063 Uiso 1 1 calc R U . . .
N1 N 0.6344(3) -0.1128(6) 0.37384(18) 0.0379(10) Uani 1 1 d D . . . .
N2 N 0.4480(3) 0.1449(6) 0.39400(18) 0.0416(10) Uani 1 1 d . . . . .
N3 N 0.0701(3) 0.2478(5) 0.37371(15) 0.0261(8) Uani 1 1 d . . . . .
N4 N 0.2589(3) 0.1877(5) 0.38554(15) 0.0293(8) Uani 1 1 d . . . . .
N5 N 0.3786(3) 0.4359(6) 0.44434(18) 0.0458(11) Uani 1 1 d . . . . .
N6 N 0.7340(4) 0.0845(7) 0.2437(2) 0.0550(12) Uani 1 1 d . . . . .
O1 O -0.1181(2) 0.8500(5) 0.45382(13) 0.0374(8) Uani 1 1 d . . . . .
O2 O -0.2071(2) 0.5872(5) 0.40295(15) 0.0429(8) Uani 1 1 d . . . . .
O3 O 0.1073(2) 0.8009(4) 0.47683(13) 0.0342(7) Uani 1 1 d . . . . .
O4 O 0.7804(4) 0.1414(6) 0.1978(2) 0.0825(14) Uani 1 1 d . . . . .
O5 O 0.6417(4) 0.0028(8) 0.23854(19) 0.0874(13) Uani 1 1 d . . . . .
O6 O 0.7795(4) 0.1067(7) 0.2972(2) 0.0820(13) Uani 1 1 d . . . . .
Cu1 Cu 0.0000 1.0000 0.5000 0.0333(3) Uani 1 2 d S . P . .
H2 H 0.678(3) -0.226(5) 0.3816(18) 0.040 Uiso 1 1 d D U . . .
H4 H 0.657(3) -0.060(6) 0.3378(13) 0.040 Uiso 1 1 d D U . . .

loop_
_atom_site_aniso_label
_atom_site_aniso_U_11
_atom_site_aniso_U_22
_atom_site_aniso_U_33
_atom_site_aniso_U_23
_atom_site_aniso_U_13
_atom_site_aniso_U_12
C1 0.029(3) 0.028(3) 0.024(2) -0.0023(19) 0.0034(18) 0.010(2)
C2 0.021(2) 0.025(3) 0.034(2) -0.0010(18) 0.0029(18) 0.0077(19)
C3 0.021(2) 0.032(3) 0.038(2) -0.001(2) -0.0001(18) 0.006(2)
C4 0.025(2) 0.033(3) 0.042(3) -0.006(2) -0.002(2) 0.007(2)
C5 0.024(2) 0.036(3) 0.054(3) -0.028(2) -0.002(2) 0.006(2)
C6 0.027(2) 0.027(2) 0.031(2) -0.004(2) 0.0045(17) 0.006(2)
C7 0.024(2) 0.022(2) 0.028(2) -0.0014(18) 0.0032(18) 0.005(2)
C8 0.018(2) 0.035(3) 0.037(2) 0.000(2) 0.0006(19) 0.010(2)
C9 0.024(2) 0.027(3) 0.047(3) -0.0115(19) -0.003(2) 0.0043(19)
C10 0.073(4) 0.039(3) 0.041(3) -0.008(2) 0.002(3) 0.007(3)
C11 0.029(3) 0.053(3) 0.068(3) -0.025(3) -0.007(2) 0.012(3)
C12 0.032(3) 0.036(3) 0.079(4) -0.015(3) 0.005(3) 0.008(2)
C13 0.025(3) 0.050(3) 0.078(4) -0.021(3) -0.005(2) 0.011(3)
C14 0.030(3) 0.055(4) 0.072(3) -0.023(3) -0.005(2) 0.020(2)
N1 0.029(2) 0.034(2) 0.051(2) 0.002(2) 0.0036(19) 0.0139(19)
N2 0.022(2) 0.040(2) 0.062(3) -0.022(2) -0.0016(18) 0.0118(19)
N3 0.0238(19) 0.021(2) 0.034(2) -0.0076(15) 0.0001(15) 0.0035(16)
N4 0.023(2) 0.024(2) 0.040(2) -0.0072(16) 0.0012(16) 0.0060(17)
N5 0.026(2) 0.042(3) 0.068(3) -0.030(2) -0.0018(19) 0.0085(19)
N6 0.054(3) 0.046(3) 0.065(3) 0.004(2) 0.006(3) 0.004(2)
O1 0.0272(17) 0.0318(19) 0.0524(19) -0.0170(15) -0.0021(14) 0.0101(14)
O2 0.0257(18) 0.0353(18) 0.066(2) -0.0152(16) -0.0059(16) 0.0096(15)
O3 0.0293(17) 0.0264(17) 0.0466(18) -0.0167(14) 0.0018(14) 0.0072(14)
O4 0.115(4) 0.066(3) 0.071(3) 0.005(2) 0.038(3) -0.016(3)
O5 0.056(3) 0.120(4) 0.085(3) 0.012(3) -0.006(2) -0.014(3)
O6 0.076(3) 0.108(4) 0.060(3) -0.008(2) -0.001(2) -0.021(3)
Cu1 0.0278(4) 0.0291(5) 0.0429(5) -0.0093(4) 0.0024(3) 0.0076(4)

loop_
_atom_type_symbol
_atom_type_description
_atom_type_scat_dispersion_real
_atom_type_scat_dispersion_imag
_atom_type_scat_source
C C 0.0033 0.0016 'International Tables Vol C Tables 4.2.6.8 and 6.1.1.4'
H H 0.0000 0.0000 'International Tables Vol C Tables 4.2.6.8 and 6.1.1.4'
N N 0.0061 0.0033 'International Tables Vol C Tables 4.2.6.8 and 6.1.1.4'
O O 0.0106 0.0060 'International Tables Vol C Tables 4.2.6.8 and 6.1.1.4'
Cu Cu 0.3201 1.2651 'International Tables Vol C Tables 4.2.6.8 and 6.1.1.4'

loop_
_geom_angle_atom_site_label_1
_geom_angle_atom_site_label_2
_geom_angle_atom_site_label_3
_geom_angle
_geom_angle_site_symmetry_1
_geom_angle_site_symmetry_3
_geom_angle_publ_flag
O3 C1 C2 126.2(4) . . ?
O3 C1 C6 117.6(4) . . ?
C2 C1 C6 116.2(4) . . ?
C3 C2 C1 118.8(4) . . ?
C3 C2 C8 117.4(4) . . ?
C1 C2 C8 123.8(4) . . ?
N3 C3 C2 124.5(4) . . ?
N3 C3 H3 117.8 . . ?
C2 C3 H3 117.8 . . ?
N4 C4 N2 117.6(4) . . ?
N4 C4 N5 126.6(4) . . ?
N2 C4 N5 115.8(4) . . ?
N5 C5 C6 124.8(4) . . ?
N5 C5 H5 117.6 . . ?
C6 C5 H5 117.6 . . ?
C5 C6 C7 114.9(4) . . ?
C5 C6 C1 123.3(4) . . ?
C7 C6 C1 121.7(4) . . ?
N4 C7 N3 117.4(3) . . ?
N4 C7 C6 123.3(4) . . ?
N3 C7 C6 119.3(3) . . ?
O2 C8 O1 122.4(4) . . ?
O2 C8 C2 118.8(4) . . ?
O1 C8 C2 118.8(4) . . ?
N3 C9 C10 112.4(3) . . ?
N3 C9 H9A 109.1 . . ?
C10 C9 H9A 109.1 . . ?
N3 C9 H9B 109.1 . . ?
C10 C9 H9B 109.1 . . ?
H9A C9 H9B 107.9 . . ?
C9 C10 H10A 109.5 . . ?
C9 C10 H10B 109.5 . . ?
H10A C10 H10B 109.5 . . ?
C9 C10 H10C 109.5 . . ?
H10A C10 H10C 109.5 . . ?
H10B C10 H10C 109.5 . . ?
N2 C11 C12 110.1(4) . . ?
N2 C11 H11A 109.6 . . ?
C12 C11 H11A 109.6 . . ?
N2 C11 H11B 109.6 . . ?
C12 C11 H11B 109.6 . . ?
H11A C11 H11B 108.2 . . ?
N1 C12 C11 110.8(4) . . ?
N1 C12 H12A 109.5 . . ?
C11 C12 H12A 109.5 . . ?
N1 C12 H12B 109.5 . . ?
C11 C12 H12B 109.5 . . ?
H12A C12 H12B 108.1 . . ?
N2 C13 C14 109.9(4) . . ?
N2 C13 H13A 109.7 . . ?
C14 C13 H13A 109.7 . . ?
N2 C13 H13B 109.7 . . ?
C14 C13 H13B 109.7 . . ?
H13A C13 H13B 108.2 . . ?
N1 C14 C13 109.5(4) . . ?
N1 C14 H14A 109.8 . . ?
C13 C14 H14A 109.8 . . ?
N1 C14 H14B 109.8 . . ?
C13 C14 H14B 109.8 . . ?
H14A C14 H14B 108.2 . . ?
C12 N1 C14 111.3(4) . . ?
C12 N1 H2 106(3) . . ?
C14 N1 H2 116(3) . . ?
C12 N1 H4 110(3) . . ?
C14 N1 H4 110(3) . . ?
H2 N1 H4 104(4) . . ?
C4 N2 C11 120.7(4) . . ?
C4 N2 C13 121.4(4) . . ?
C11 N2 C13 113.1(4) . . ?
C3 N3 C7 119.5(3) . . ?
C3 N3 C9 120.9(3) . . ?
C7 N3 C9 119.2(3) . . ?
C4 N4 C7 115.4(3) . . ?
C5 N5 C4 114.9(4) . . ?
O4 N6 O5 121.4(5) . . ?
O4 N6 O6 120.5(5) . . ?
O5 N6 O6 118.0(5) . . ?
C8 O1 Cu1 131.3(3) . . ?
C1 O3 Cu1 126.9(3) . . ?
O3 Cu1 O3 180.0 3_576 . ?
O3 Cu1 O1 87.45(12) 3_576 . ?
O3 Cu1 O1 92.55(12) . . ?
O3 Cu1 O1 92.55(12) 3_576 3_576 ?
O3 Cu1 O1 87.45(12) . 3_576 ?
O1 Cu1 O1 180.0 . 3_576 ?

loop_
_geom_bond_atom_site_label_1
_geom_bond_atom_site_label_2
_geom_bond_distance
_geom_bond_site_symmetry_2
_geom_bond_publ_flag
C1 O3 1.284(5) . ?
C1 C2 1.407(6) . ?
C1 C6 1.439(5) . ?
C2 C3 1.385(5) . ?
C2 C8 1.489(5) . ?
C3 N3 1.335(5) . ?
C3 H3 0.9300 . ?
C4 N4 1.331(5) . ?
C4 N2 1.355(5) . ?
C4 N5 1.364(5) . ?
C5 N5 1.309(5) . ?
C5 C6 1.380(5) . ?
C5 H5 0.9300 . ?
C6 C7 1.394(5) . ?
C7 N4 1.334(5) . ?
C7 N3 1.371(5) . ?
C8 O2 1.235(5) . ?
C8 O1 1.279(5) . ?
C9 N3 1.487(5) . ?
C9 C10 1.495(6) . ?
C9 H9A 0.9700 . ?
C9 H9B 0.9700 . ?
C10 H10A 0.9600 . ?
C10 H10B 0.9600 . ?
C10 H10C 0.9600 . ?
C11 N2 1.454(5) . ?
C11 C12 1.510(6) . ?
C11 H11A 0.9700 . ?
C11 H11B 0.9700 . ?
C12 N1 1.477(6) . ?
C12 H12A 0.9700 . ?
C12 H12B 0.9700 . ?
C13 N2 1.461(6) . ?
C13 C14 1.508(6) . ?
C13 H13A 0.9700 . ?
C13 H13B 0.9700 . ?
C14 N1 1.487(6) . ?
C14 H14A 0.9700 . ?
C14 H14B 0.9700 . ?
N1 H2 0.890(19) . ?
N1 H4 0.897(19) . ?
N6 O4 1.219(5) . ?
N6 O5 1.225(5) . ?
N6 O6 1.235(5) . ?
O1 Cu1 1.918(3) . ?
O3 Cu1 1.891(3) . ?
Cu1 O3 1.891(3) 3_576 ?
Cu1 O1 1.918(3) 3_576 ?
